data_7011193
loop_
_publ_author_name
'Fox, Mark A.'
'Goeta, Andr\'es E.'
'Hughes, Andrew K.'
'Johnson, Andrew L.'

_publ_section_title
;
 Crystal and molecular structures of the nido-carborane anions, 7,9-
 and 2,9-C2B9H12&#x2212;
;
_journal_issue 10
_journal_name_full 'Journal of the Chemical Society, Dalton Transactions'
_journal_page_first 2132
_journal_paper_doi 10.1039/b108937d
_journal_year 2002
_chemical_formula_sum 'C16 H31 B9 N2'
_chemical_formula_weight 348.72
_space_group_IT_number 2
_symmetry_cell_setting triclinic
_symmetry_space_group_name_Hall '-P 1'
_symmetry_space_group_name_H-M 'P -1'
_atom_sites_solution_hydrogens difmap
_atom_sites_solution_primary direct
_atom_sites_solution_secondary difmap
_audit_creation_method SHELXL-97
_cell_angle_alpha 68.443(3)
_cell_angle_beta 84.683(3)
_cell_angle_gamma 76.976(3)
_cell_formula_units_Z 2
_cell_length_a 8.456(1)
_cell_length_b 10.317(1)
_cell_length_c 12.945(1)
_cell_measurement_reflns_used 669
_cell_measurement_temperature 150(2)
_cell_measurement_theta_max 25.35
_cell_measurement_theta_min 13.66
_cell_volume 1023.26(18)
_computing_cell_refinement 'SMART-NT V5.0 (Bruker, 1998a)'
_computing_data_collection 'SMART-NT V5.0 (Bruker, 1998a)'
_computing_data_reduction 'SAINT-NT V5.0 (Bruker, 1998b)'
_computing_molecular_graphics 'SHELXTL-NT V5.1 (Bruker, 1998c)'
_computing_publication_material 'SHELXTL-NT V5.1 (Bruker, 1998c)'
_computing_structure_refinement 'SHELXL-97 (Sheldrick, 1997)'
_computing_structure_solution 'SHELXS-97 (Sheldrick, 1990)'
_diffrn_ambient_temperature 150(2)
_diffrn_measured_fraction_theta_full 0.999
_diffrn_measured_fraction_theta_max 0.999
_diffrn_measurement_device_type 'Bruker SMART-CCD'
_diffrn_measurement_method \w
_diffrn_radiation_monochromator graphite
_diffrn_radiation_source 'fine-focus sealed tube'
_diffrn_radiation_type MoK\a
_diffrn_radiation_wavelength 0.71073
_diffrn_reflns_av_R_equivalents 0.0317
_diffrn_reflns_av_sigmaI/netI 0.0256
_diffrn_reflns_limit_h_max 9
_diffrn_reflns_limit_h_min -9
_diffrn_reflns_limit_k_max 11
_diffrn_reflns_limit_k_min -11
_diffrn_reflns_limit_l_max 14
_diffrn_reflns_limit_l_min -14
_diffrn_reflns_number 8405
_diffrn_reflns_theta_full 23.25
_diffrn_reflns_theta_max 23.25
_diffrn_reflns_theta_min 1.69
_diffrn_standards_decay_% 0
_diffrn_standards_number 0
_exptl_absorpt_coefficient_mu 0.059
_exptl_absorpt_correction_type none
_exptl_crystal_colour colourless
_exptl_crystal_density_diffrn 1.132
_exptl_crystal_density_meas ?
_exptl_crystal_density_method .
_exptl_crystal_description 'thin plate'
_exptl_crystal_F_000 372
_exptl_crystal_size_max 0.78
_exptl_crystal_size_mid 0.44
_exptl_crystal_size_min 0.10
_refine_diff_density_max 0.149
_refine_diff_density_min -0.180
_refine_diff_density_rms 0.030
_refine_ls_extinction_method none
_refine_ls_goodness_of_fit_ref 1.027
_refine_ls_hydrogen_treatment refall
_refine_ls_matrix_type full
_refine_ls_number_parameters 368
_refine_ls_number_reflns 2946
_refine_ls_number_restraints 0
_refine_ls_restrained_S_all 1.027
_refine_ls_R_factor_all 0.0416
_refine_ls_R_factor_gt 0.0341
_refine_ls_shift/su_max 0.000
_refine_ls_shift/su_mean 0.000
_refine_ls_structure_factor_coef Fsqd
_refine_ls_weighting_details 'calc w=1/[\s^2^(Fo^2^)+(0.0474P)^2^+0.2666P] where P=(Fo^2^+2Fc^2^)/3'
_refine_ls_weighting_scheme calc
_refine_ls_wR_factor_gt 0.0874
_refine_ls_wR_factor_ref 0.0925
_reflns_number_gt 2536
_reflns_number_total 2946
_reflns_threshold_expression >2sigma(I)
_cod_data_source_file b108937d.txt
_cod_data_source_block 9
_cod_original_sg_symbol_H-M P-1
_cod_database_code 7011193

loop_
_symmetry_equiv_pos_as_xyz
'x, y, z'
'-x, -y, -z'

loop_
_atom_site_label
_atom_site_type_symbol
_atom_site_fract_x
_atom_site_fract_y
_atom_site_fract_z
_atom_site_U_iso_or_equiv
_atom_site_adp_type
_atom_site_occupancy
_atom_site_symmetry_multiplicity
_atom_site_calc_flag
_atom_site_refinement_flags
_atom_site_disorder_assembly
_atom_site_disorder_group
B1 B -0.20626(19) -0.07338(18) 0.30733(14) 0.0281(4) Uani 1 1 d . . .
H1 H -0.3063(18) 0.0132(16) 0.3104(12) 0.035(4) Uiso 1 1 d . . .
C2 C -0.14266(16) -0.08384(15) 0.18003(12) 0.0278(3) Uani 1 1 d . . .
H2 H -0.2019(19) -0.0068(18) 0.1159(13) 0.038(4) Uiso 1 1 d . . .
B3 B -0.01609(19) -0.03429(18) 0.25144(14) 0.0272(4) Uani 1 1 d . . .
H3 H -0.0044(18) 0.0757(17) 0.2185(12) 0.036(4) Uiso 1 1 d . . .
B4 B -0.02743(19) -0.14409(18) 0.38902(13) 0.0277(4) Uani 1 1 d . . .
H4 H -0.0095(17) -0.1184(16) 0.4630(12) 0.036(4) Uiso 1 1 d . . .
B5 B -0.17045(19) -0.25314(18) 0.39934(13) 0.0281(4) Uani 1 1 d . . .
H5 H -0.2400(18) -0.2919(16) 0.4766(12) 0.035(4) Uiso 1 1 d . . .
B6 B -0.24713(19) -0.21041(18) 0.26863(14) 0.0284(4) Uani 1 1 d . . .
H6 H -0.3742(18) -0.2017(16) 0.2454(12) 0.036(4) Uiso 1 1 d . . .
B7 B 0.06189(19) -0.13572(19) 0.16475(14) 0.0299(4) Uani 1 1 d . . .
H7 H 0.1115(17) -0.0793(16) 0.0847(13) 0.036(4) Uiso 1 1 d . . .
B8 B 0.13343(18) -0.18964(18) 0.30166(13) 0.0271(4) Uani 1 1 d . . .
H8 H 0.2587(18) -0.1903(16) 0.3218(12) 0.034(4) Uiso 1 1 d . . .
C9 C 0.03369(17) -0.31088(15) 0.38111(12) 0.0273(3) Uani 1 1 d . . .
H9 H 0.0878(18) -0.3827(17) 0.4486(13) 0.035(4) Uiso 1 1 d . . .
B10 B -0.0895(2) -0.36011(18) 0.31858(14) 0.0297(4) Uani 1 1 d . . .
H10 H -0.1124(18) -0.4717(17) 0.3525(13) 0.041(4) Uiso 1 1 d . . .
B11 B -0.0877(2) -0.25196(19) 0.17642(14) 0.0311(4) Uani 1 1 d . . .
H11 H -0.1211(17) -0.2623(16) 0.1006(13) 0.036(4) Uiso 1 1 d . . .
H12 H 0.063(2) -0.2688(18) 0.1869(13) 0.049(5) Uiso 1 1 d . . .
C12 C 0.40026(15) 0.22720(14) 0.19359(11) 0.0224(3) Uani 1 1 d . . .
C13 C 0.35324(17) 0.15985(15) 0.13201(12) 0.0284(3) Uani 1 1 d . . .
H13 H 0.2668(19) 0.1091(17) 0.1575(12) 0.034(4) Uiso 1 1 d . . .
C14 C 0.43124(17) 0.16506(16) 0.03000(12) 0.0303(3) Uani 1 1 d . . .
H14 H 0.3946(18) 0.1195(16) -0.0150(12) 0.034(4) Uiso 1 1 d . . .
C15 C 0.55357(17) 0.23778(15) -0.00793(12) 0.0288(3) Uani 1 1 d . . .
H15 H 0.6054(18) 0.2421(16) -0.0768(14) 0.036(4) Uiso 1 1 d . . .
C16 C 0.60576(15) 0.30848(14) 0.05390(11) 0.0250(3) Uani 1 1 d . . .
C17 C 0.73270(17) 0.38472(16) 0.01413(12) 0.0311(4) Uani 1 1 d . . .
H17 H 0.7841(18) 0.3855(16) -0.0565(13) 0.034(4) Uiso 1 1 d . . .
C18 C 0.78076(18) 0.45511(16) 0.07261(13) 0.0337(4) Uani 1 1 d . . .
H18 H 0.865(2) 0.5114(18) 0.0450(13) 0.042(4) Uiso 1 1 d . . .
C19 C 0.70792(17) 0.44915(16) 0.17613(12) 0.0299(3) Uani 1 1 d . . .
H19 H 0.7446(18) 0.4962(16) 0.2165(12) 0.033(4) Uiso 1 1 d . . .
C20 C 0.58732(15) 0.37487(14) 0.21881(11) 0.0229(3) Uani 1 1 d . . .
C21 C 0.52870(15) 0.30382(14) 0.15833(10) 0.0222(3) Uani 1 1 d . . .
C22 C 0.6363(2) 0.28308(19) 0.41859(13) 0.0377(4) Uani 1 1 d . . .
H22A H 0.723(2) 0.3373(18) 0.4134(13) 0.045(5) Uiso 1 1 d . . .
H22B H 0.5783(19) 0.2644(17) 0.4925(14) 0.042(4) Uiso 1 1 d . . .
H22C H 0.688(2) 0.189(2) 0.4101(14) 0.048(5) Uiso 1 1 d . . .
C23 C 0.4382(2) 0.50446(17) 0.33564(14) 0.0370(4) Uani 1 1 d . . .
H23A H 0.354(2) 0.5523(18) 0.2755(14) 0.045(5) Uiso 1 1 d . . .
H23B H 0.3870(19) 0.4867(17) 0.4098(14) 0.040(4) Uiso 1 1 d . . .
H23C H 0.520(2) 0.5624(19) 0.3275(13) 0.048(5) Uiso 1 1 d . . .
C24 C 0.32313(19) 0.07589(15) 0.38099(12) 0.0283(3) Uani 1 1 d . . .
H24A H 0.2824(19) 0.0838(17) 0.4531(14) 0.042(4) Uiso 1 1 d . . .
H24B H 0.2553(19) 0.0275(17) 0.3552(12) 0.037(4) Uiso 1 1 d . . .
H24C H 0.436(2) 0.0237(17) 0.3886(12) 0.037(4) Uiso 1 1 d . . .
C25 C 0.14621(18) 0.30761(18) 0.28258(14) 0.0324(4) Uani 1 1 d . . .
H25A H 0.1486(18) 0.4066(19) 0.2309(14) 0.041(4) Uiso 1 1 d . . .
H25B H 0.1014(18) 0.3051(17) 0.3567(14) 0.040(4) Uiso 1 1 d . . .
H25C H 0.081(2) 0.2629(18) 0.2499(13) 0.044(4) Uiso 1 1 d . . .
N26 N 0.31671(13) 0.22352(12) 0.29973(9) 0.0238(3) Uani 1 1 d . . .
H26 H 0.399(2) 0.284(2) 0.3311(15) 0.062(5) Uiso 1 1 d . . .
N27 N 0.51613(13) 0.36358(12) 0.32896(9) 0.0256(3) Uani 1 1 d . . .

loop_
_atom_site_aniso_label
_atom_site_aniso_U_11
_atom_site_aniso_U_22
_atom_site_aniso_U_33
_atom_site_aniso_U_23
_atom_site_aniso_U_13
_atom_site_aniso_U_12
B1 0.0236(8) 0.0268(9) 0.0345(9) -0.0136(8) 0.0041(7) -0.0037(7)
C2 0.0256(7) 0.0275(8) 0.0254(8) -0.0049(7) -0.0026(6) -0.0027(6)
B3 0.0249(8) 0.0231(9) 0.0331(9) -0.0096(7) 0.0027(7) -0.0060(7)
B4 0.0287(9) 0.0302(9) 0.0287(9) -0.0151(7) 0.0027(7) -0.0084(7)
B5 0.0303(9) 0.0292(9) 0.0261(9) -0.0100(7) 0.0037(7) -0.0102(7)
B6 0.0256(8) 0.0287(9) 0.0312(9) -0.0098(7) -0.0010(7) -0.0071(7)
B7 0.0269(9) 0.0352(10) 0.0257(9) -0.0105(8) 0.0042(7) -0.0047(7)
B8 0.0220(8) 0.0302(9) 0.0304(9) -0.0137(7) 0.0003(7) -0.0030(7)
C9 0.0301(8) 0.0245(8) 0.0244(8) -0.0063(6) -0.0048(6) -0.0024(6)
B10 0.0343(9) 0.0236(9) 0.0324(9) -0.0106(8) -0.0043(7) -0.0057(7)
B11 0.0320(9) 0.0351(10) 0.0294(9) -0.0161(8) -0.0040(7) -0.0037(7)
C12 0.0226(7) 0.0205(7) 0.0221(7) -0.0070(6) -0.0018(5) -0.0008(6)
C13 0.0276(8) 0.0277(8) 0.0317(8) -0.0122(7) -0.0030(6) -0.0054(6)
C14 0.0329(8) 0.0305(8) 0.0302(8) -0.0161(7) -0.0069(6) -0.0001(7)
C15 0.0305(8) 0.0297(8) 0.0221(8) -0.0106(6) -0.0020(6) 0.0046(6)
C16 0.0234(7) 0.0211(7) 0.0250(7) -0.0063(6) -0.0010(6) 0.0030(6)
C17 0.0283(8) 0.0304(8) 0.0286(8) -0.0078(7) 0.0058(6) -0.0015(6)
C18 0.0255(8) 0.0328(9) 0.0409(9) -0.0109(7) 0.0064(6) -0.0088(7)
C19 0.0268(7) 0.0280(8) 0.0359(8) -0.0119(7) -0.0020(6) -0.0066(6)
C20 0.0225(7) 0.0190(7) 0.0241(7) -0.0061(6) -0.0022(5) -0.0002(6)
C21 0.0211(7) 0.0187(7) 0.0227(7) -0.0052(6) -0.0035(5) 0.0016(5)
C22 0.0453(10) 0.0380(10) 0.0291(9) -0.0072(7) -0.0103(7) -0.0117(8)
C23 0.0481(10) 0.0278(9) 0.0378(10) -0.0165(8) 0.0102(8) -0.0090(8)
C24 0.0304(8) 0.0241(8) 0.0286(8) -0.0073(7) 0.0031(6) -0.0068(7)
C25 0.0285(8) 0.0320(9) 0.0341(9) -0.0128(8) 0.0019(7) -0.0001(7)
N26 0.0238(6) 0.0233(6) 0.0239(6) -0.0089(5) 0.0021(5) -0.0043(5)
N27 0.0316(6) 0.0234(6) 0.0227(6) -0.0090(5) -0.0009(5) -0.0062(5)

loop_
_atom_type_symbol
_atom_type_description
_atom_type_scat_dispersion_real
_atom_type_scat_dispersion_imag
_atom_type_scat_source
C C 0.0033 0.0016 'International Tables Vol C Tables 4.2.6.8 and 6.1.1.4'
H H 0.0000 0.0000 'International Tables Vol C Tables 4.2.6.8 and 6.1.1.4'
B B 0.0013 0.0007 'International Tables Vol C Tables 4.2.6.8 and 6.1.1.4'
N N 0.0061 0.0033 'International Tables Vol C Tables 4.2.6.8 and 6.1.1.4'

loop_
_geom_angle_atom_site_label_1
_geom_angle_atom_site_label_2
_geom_angle_atom_site_label_3
_geom_angle
_geom_angle_site_symmetry_1
_geom_angle_site_symmetry_3
_geom_angle_publ_flag
C2 B1 B3 59.91(9) . . ?
C2 B1 B5 104.11(11) . . ?
B3 B1 B5 107.45(11) . . ?
C2 B1 B6 59.80(9) . . ?
B3 B1 B6 109.69(11) . . ?
B5 B1 B6 58.55(9) . . ?
C2 B1 B4 104.27(10) . . ?
B3 B1 B4 58.38(9) . . ?
B5 B1 B4 60.67(9) . . ?
B6 B1 B4 107.81(11) . . ?
C2 B1 H1 118.6(8) . . ?
B3 B1 H1 119.4(8) . . ?
B5 B1 H1 127.5(8) . . ?
B6 B1 H1 118.9(7) . . ?
B4 B1 H1 127.6(7) . . ?
B7 C2 B11 67.23(10) . . ?
B7 C2 B1 115.52(11) . . ?
B11 C2 B1 115.64(11) . . ?
B7 C2 B6 117.85(11) . . ?
B11 C2 B6 62.93(9) . . ?
B1 C2 B6 61.61(9) . . ?
B7 C2 B3 62.49(9) . . ?
B11 C2 B3 117.16(11) . . ?
B1 C2 B3 61.49(9) . . ?
B6 C2 B3 112.46(11) . . ?
B7 C2 H2 117.3(9) . . ?
B11 C2 H2 118.6(9) . . ?
B1 C2 H2 114.5(9) . . ?
B6 C2 H2 118.0(9) . . ?
B3 C2 H2 116.6(9) . . ?
B4 B3 C2 105.33(11) . . ?
B4 B3 B8 61.47(9) . . ?
C2 B3 B8 102.19(11) . . ?
B4 B3 B1 61.09(9) . . ?
C2 B3 B1 58.60(8) . . ?
B8 B3 B1 108.53(12) . . ?
B4 B3 B7 111.20(12) . . ?
C2 B3 B7 57.77(8) . . ?
B8 B3 B7 60.05(9) . . ?
B1 B3 B7 108.99(11) . . ?
B4 B3 H3 128.5(8) . . ?
C2 B3 H3 116.8(8) . . ?
B8 B3 H3 129.6(8) . . ?
B1 B3 H3 118.4(8) . . ?
B7 B3 H3 115.7(8) . . ?
C9 B4 B3 102.13(11) . . ?
C9 B4 B8 56.01(9) . . ?
B3 B4 B8 59.78(9) . . ?
C9 B4 B1 102.31(11) . . ?
B3 B4 B1 60.52(9) . . ?
B8 B4 B1 106.80(11) . . ?
C9 B4 B5 58.53(9) . . ?
B3 B4 B5 108.17(11) . . ?
B8 B4 B5 106.30(11) . . ?
B1 B4 B5 59.44(9) . . ?
C9 B4 H4 124.1(8) . . ?
B3 B4 H4 126.1(8) . . ?
B8 B4 H4 123.9(7) . . ?
B1 B4 H4 124.0(8) . . ?
B5 B4 H4 118.5(8) . . ?
C9 B5 B6 102.57(11) . . ?
C9 B5 B1 102.67(11) . . ?
B6 B5 B1 60.74(9) . . ?
C9 B5 B10 56.01(8) . . ?
B6 B5 B10 59.98(9) . . ?
B1 B5 B10 107.06(11) . . ?
C9 B5 B4 58.57(8) . . ?
B6 B5 B4 108.93(11) . . ?
B1 B5 B4 59.89(9) . . ?
B10 B5 B4 106.50(11) . . ?
C9 B5 H5 125.6(8) . . ?
B6 B5 H5 123.3(8) . . ?
B1 B5 H5 123.6(8) . . ?
B10 B5 H5 122.7(8) . . ?
B4 B5 H5 120.4(8) . . ?
B5 B6 C2 104.85(11) . . ?
B5 B6 B10 61.22(9) . . ?
C2 B6 B10 101.79(11) . . ?
B5 B6 B1 60.71(9) . . ?
C2 B6 B1 58.59(9) . . ?
B10 B6 B1 107.99(11) . . ?
B5 B6 B11 110.37(11) . . ?
C2 B6 B11 57.64(9) . . ?
B10 B6 B11 59.62(9) . . ?
B1 B6 B11 108.57(11) . . ?
B5 B6 H6 128.5(7) . . ?
C2 B6 H6 116.8(8) . . ?
B10 B6 H6 130.5(8) . . ?
B1 B6 H6 118.0(8) . . ?
B11 B6 H6 116.8(7) . . ?
C2 B7 B8 102.77(11) . . ?
C2 B7 B3 59.74(9) . . ?
B8 B7 B3 58.86(9) . . ?
C2 B7 B11 56.42(8) . . ?
B8 B7 B11 104.63(11) . . ?
B3 B7 B11 106.28(10) . . ?
C2 B7 H7 115.0(8) . . ?
B8 B7 H7 131.8(8) . . ?
B3 B7 H7 116.6(8) . . ?
B11 B7 H7 120.7(8) . . ?
C2 B7 H12 96.5(7) . . ?
B8 B7 H12 86.1(7) . . ?
B3 B7 H12 126.8(7) . . ?
B11 B7 H12 41.6(7) . . ?
H7 B7 H12 116.6(11) . . ?
C9 B8 B3 104.50(11) . . ?
C9 B8 B7 106.72(11) . . ?
B3 B8 B7 61.09(9) . . ?
C9 B8 B4 60.15(9) . . ?
B3 B8 B4 58.75(9) . . ?
B7 B8 B4 109.83(11) . . ?
C9 B8 H8 121.5(8) . . ?
B3 B8 H8 123.5(8) . . ?
B7 B8 H8 124.1(7) . . ?
B4 B8 H8 117.5(7) . . ?
B10 C9 B8 116.77(12) . . ?
B10 C9 B5 63.75(9) . . ?
B8 C9 B5 116.49(11) . . ?
B10 C9 B4 116.62(11) . . ?
B8 C9 B4 63.84(9) . . ?
B5 C9 B4 62.90(9) . . ?
B10 C9 H9 117.6(9) . . ?
B8 C9 H9 117.4(9) . . ?
B5 C9 H9 113.7(9) . . ?
B4 C9 H9 113.4(9) . . ?
C9 B10 B6 104.91(11) . . ?
C9 B10 B11 106.63(12) . . ?
B6 B10 B11 61.50(9) . . ?
C9 B10 B5 60.24(9) . . ?
B6 B10 B5 58.80(9) . . ?
B11 B10 B5 109.94(12) . . ?
C9 B10 H10 121.1(8) . . ?
B6 B10 H10 121.9(8) . . ?
B11 B10 H10 125.5(8) . . ?
B5 B10 H10 115.5(8) . . ?
C2 B11 B10 102.57(11) . . ?
C2 B11 B6 59.43(9) . . ?
B10 B11 B6 58.88(9) . . ?
C2 B11 B7 56.35(8) . . ?
B10 B11 B7 105.08(11) . . ?
B6 B11 B7 106.25(11) . . ?
C2 B11 H11 114.9(8) . . ?
B10 B11 H11 133.4(8) . . ?
B6 B11 H11 118.5(8) . . ?
B7 B11 H11 118.3(8) . . ?
C2 B11 H12 97.7(8) . . ?
B10 B11 H12 86.2(7) . . ?
B6 B11 H12 127.6(7) . . ?
B7 B11 H12 42.9(8) . . ?
H11 B11 H12 113.8(11) . . ?
C13 C12 C21 122.06(12) . . ?
C13 C12 N26 120.10(12) . . ?
C21 C12 N26 117.84(11) . . ?
C12 C13 C14 120.14(14) . . ?
C12 C13 H13 120.4(9) . . ?
C14 C13 H13 119.4(9) . . ?
C15 C14 C13 120.16(13) . . ?
C15 C14 H14 120.0(9) . . ?
C13 C14 H14 119.8(9) . . ?
C14 C15 C16 121.22(13) . . ?
C14 C15 H15 120.2(9) . . ?
C16 C15 H15 118.5(9) . . ?
C15 C16 C17 121.19(13) . . ?
C15 C16 C21 119.56(12) . . ?
C17 C16 C21 119.24(12) . . ?
C18 C17 C16 121.18(13) . . ?
C18 C17 H17 121.0(9) . . ?
C16 C17 H17 117.8(9) . . ?
C17 C18 C19 120.03(14) . . ?
C17 C18 H18 122.2(9) . . ?
C19 C18 H18 117.7(9) . . ?
C20 C19 C18 120.89(14) . . ?
C20 C19 H19 120.1(9) . . ?
C18 C19 H19 119.0(9) . . ?
C19 C20 C21 121.00(12) . . ?
C19 C20 N27 120.88(12) . . ?
C21 C20 N27 118.11(11) . . ?
C12 C21 C20 125.54(12) . . ?
C12 C21 C16 116.86(12) . . ?
C20 C21 C16 117.60(12) . . ?
N27 C22 H22A 110.7(10) . . ?
N27 C22 H22B 108.8(9) . . ?
H22A C22 H22B 110.7(13) . . ?
N27 C22 H22C 108.6(9) . . ?
H22A C22 H22C 108.8(13) . . ?
H22B C22 H22C 109.2(13) . . ?
N27 C23 H23A 107.6(9) . . ?
N27 C23 H23B 107.2(9) . . ?
H23A C23 H23B 110.8(13) . . ?
N27 C23 H23C 110.6(10) . . ?
H23A C23 H23C 111.7(14) . . ?
H23B C23 H23C 108.8(13) . . ?
N26 C24 H24A 107.3(9) . . ?
N26 C24 H24B 110.1(9) . . ?
H24A C24 H24B 110.8(12) . . ?
N26 C24 H24C 109.0(9) . . ?
H24A C24 H24C 109.6(13) . . ?
H24B C24 H24C 110.2(12) . . ?
N26 C25 H25A 108.4(9) . . ?
N26 C25 H25B 107.0(9) . . ?
H25A C25 H25B 112.1(13) . . ?
N26 C25 H25C 109.6(9) . . ?
H25A C25 H25C 109.9(13) . . ?
H25B C25 H25C 109.9(13) . . ?
C12 N26 C24 113.00(10) . . ?
C12 N26 C25 111.99(10) . . ?
C24 N26 C25 111.29(11) . . ?
C12 N26 H26 99.8(8) . . ?
C24 N26 H26 110.4(9) . . ?
C25 N26 H26 109.8(9) . . ?
C20 N27 C22 111.82(11) . . ?
C20 N27 C23 112.55(11) . . ?
C22 N27 C23 111.02(12) . . ?
C20 N27 H26 98.3(7) . . ?
C22 N27 H26 111.1(7) . . ?
C23 N27 H26 111.4(7) . . ?

loop_
_geom_bond_atom_site_label_1
_geom_bond_atom_site_label_2
_geom_bond_distance
_geom_bond_site_symmetry_2
_geom_bond_publ_flag
B1 C2 1.720(2) . ?
B1 B3 1.770(2) . ?
B1 B5 1.772(2) . ?
B1 B6 1.773(2) . ?
B1 B4 1.780(2) . ?
B1 H1 1.092(15) . ?
C2 B7 1.707(2) . ?
C2 B11 1.708(2) . ?
C2 B6 1.741(2) . ?
C2 B3 1.743(2) . ?
C2 H2 0.992(17) . ?
B3 B4 1.732(2) . ?
B3 B8 1.750(2) . ?
B3 B7 1.790(2) . ?
B3 H3 1.080(16) . ?
B4 C9 1.720(2) . ?
B4 B8 1.780(2) . ?
B4 B5 1.794(2) . ?
B4 H4 1.115(15) . ?
B5 C9 1.719(2) . ?
B5 B6 1.733(2) . ?
B5 B10 1.776(2) . ?
B5 H5 1.100(15) . ?
B6 B10 1.754(2) . ?
B6 B11 1.801(2) . ?
B6 H6 1.118(15) . ?
B7 B8 1.772(2) . ?
B7 B11 1.891(2) . ?
B7 H7 1.084(15) . ?
B7 H12 1.293(17) . ?
B8 C9 1.644(2) . ?
B8 H8 1.112(14) . ?
C9 B10 1.642(2) . ?
C9 H9 0.983(16) . ?
B10 B11 1.768(2) . ?
B10 H10 1.126(16) . ?
B11 H11 1.094(15) . ?
B11 H12 1.261(16) . ?
C12 C13 1.3663(19) . ?
C12 C21 1.4293(19) . ?
C12 N26 1.4772(16) . ?
C13 C14 1.409(2) . ?
C13 H13 0.958(16) . ?
C14 C15 1.363(2) . ?
C14 H14 0.978(16) . ?
C15 C16 1.417(2) . ?
C15 H15 0.947(16) . ?
C16 C17 1.420(2) . ?
C16 C21 1.4345(18) . ?
C17 C18 1.364(2) . ?
C17 H17 0.973(16) . ?
C18 C19 1.408(2) . ?
C18 H18 0.979(17) . ?
C19 C20 1.367(2) . ?
C19 H19 0.943(16) . ?
C20 C21 1.4330(18) . ?
C20 N27 1.4695(17) . ?
C22 N27 1.4829(19) . ?
C22 H22A 1.001(18) . ?
C22 H22B 1.007(17) . ?
C22 H22C 1.009(18) . ?
C23 N27 1.4847(19) . ?
C23 H23A 1.009(17) . ?
C23 H23B 0.985(17) . ?
C23 H23C 0.987(18) . ?
C24 N26 1.4918(18) . ?
C24 H24A 0.990(17) . ?
C24 H24B 0.988(17) . ?
C24 H24C 0.975(17) . ?
C25 N26 1.4948(18) . ?
C25 H25A 0.998(17) . ?
C25 H25B 0.992(16) . ?
C25 H25C 0.998(17) . ?
N26 H26 1.212(18) . ?
N27 H26 1.415(18) . ?

loop_
_geom_torsion_atom_site_label_1
_geom_torsion_atom_site_label_2
_geom_torsion_atom_site_label_3
_geom_torsion_atom_site_label_4
_geom_torsion
_geom_torsion_site_symmetry_1
_geom_torsion_site_symmetry_2
_geom_torsion_site_symmetry_3
_geom_torsion_site_symmetry_4
_geom_torsion_publ_flag
B3 B1 C2 B7 32.67(12) . . . . ?
B5 B1 C2 B7 -69.55(14) . . . . ?
B6 B1 C2 B7 -109.29(13) . . . . ?
B4 B1 C2 B7 -6.76(15) . . . . ?
B3 B1 C2 B11 108.39(13) . . . . ?
B5 B1 C2 B11 6.18(15) . . . . ?
B6 B1 C2 B11 -33.57(11) . . . . ?
B4 B1 C2 B11 68.97(14) . . . . ?
B3 B1 C2 B6 141.96(12) . . . . ?
B5 B1 C2 B6 39.75(10) . . . . ?
B4 B1 C2 B6 102.54(12) . . . . ?
B5 B1 C2 B3 -102.22(12) . . . . ?
B6 B1 C2 B3 -141.96(12) . . . . ?
B4 B1 C2 B3 -39.43(10) . . . . ?
B7 C2 B3 B4 -105.69(12) . . . . ?
B11 C2 B3 B4 -64.95(14) . . . . ?
B1 C2 B3 B4 41.00(10) . . . . ?
B6 C2 B3 B4 5.09(15) . . . . ?
B7 C2 B3 B8 -42.26(10) . . . . ?
B11 C2 B3 B8 -1.53(15) . . . . ?
B1 C2 B3 B8 104.43(12) . . . . ?
B6 C2 B3 B8 68.51(13) . . . . ?
B7 C2 B3 B1 -146.69(12) . . . . ?
B11 C2 B3 B1 -105.95(13) . . . . ?
B6 C2 B3 B1 -35.91(11) . . . . ?
B11 C2 B3 B7 40.74(12) . . . . ?
B1 C2 B3 B7 146.69(12) . . . . ?
B6 C2 B3 B7 110.78(13) . . . . ?
C2 B1 B3 B4 -133.71(12) . . . . ?
B5 B1 B3 B4 -37.21(11) . . . . ?
B6 B1 B3 B4 -99.27(13) . . . . ?
B5 B1 B3 C2 96.51(12) . . . . ?
B6 B1 B3 C2 34.44(11) . . . . ?
B4 B1 B3 C2 133.71(12) . . . . ?
C2 B1 B3 B8 -93.23(12) . . . . ?
B5 B1 B3 B8 3.28(15) . . . . ?
B6 B1 B3 B8 -58.78(15) . . . . ?
B4 B1 B3 B8 40.49(11) . . . . ?
C2 B1 B3 B7 -29.43(11) . . . . ?
B5 B1 B3 B7 67.08(14) . . . . ?
B6 B1 B3 B7 5.01(16) . . . . ?
B4 B1 B3 B7 104.29(13) . . . . ?
C2 B3 B4 C9 57.65(12) . . . . ?
B8 B3 B4 C9 -38.10(10) . . . . ?
B1 B3 B4 C9 97.41(11) . . . . ?
B7 B3 B4 C9 -3.22(14) . . . . ?
C2 B3 B4 B8 95.75(11) . . . . ?
B1 B3 B4 B8 135.52(12) . . . . ?
B7 B3 B4 B8 34.88(11) . . . . ?
C2 B3 B4 B1 -39.77(10) . . . . ?
B8 B3 B4 B1 -135.52(12) . . . . ?
B7 B3 B4 B1 -100.64(12) . . . . ?
C2 B3 B4 B5 -2.92(14) . . . . ?
B8 B3 B4 B5 -98.67(12) . . . . ?
B1 B3 B4 B5 36.85(11) . . . . ?
B7 B3 B4 B5 -63.79(14) . . . . ?
C2 B1 B4 C9 -56.91(13) . . . . ?
B3 B1 B4 C9 -97.10(11) . . . . ?
B5 B1 B4 C9 41.47(10) . . . . ?
B6 B1 B4 C9 5.47(14) . . . . ?
C2 B1 B4 B3 40.19(10) . . . . ?
B5 B1 B4 B3 138.57(12) . . . . ?
B6 B1 B4 B3 102.58(12) . . . . ?
C2 B1 B4 B8 0.96(14) . . . . ?
B3 B1 B4 B8 -39.23(11) . . . . ?
B5 B1 B4 B8 99.34(12) . . . . ?
B6 B1 B4 B8 63.35(14) . . . . ?
C2 B1 B4 B5 -98.38(12) . . . . ?
B3 B1 B4 B5 -138.57(12) . . . . ?
B6 B1 B4 B5 -35.99(10) . . . . ?
C2 B1 B5 C9 57.08(12) . . . . ?
B3 B1 B5 C9 -5.36(14) . . . . ?
B6 B1 B5 C9 97.45(11) . . . . ?
B4 B1 B5 C9 -41.56(10) . . . . ?
C2 B1 B5 B6 -40.38(10) . . . . ?
B3 B1 B5 B6 -102.81(12) . . . . ?
B4 B1 B5 B6 -139.01(11) . . . . ?
C2 B1 B5 B10 -0.89(14) . . . . ?
B3 B1 B5 B10 -63.33(14) . . . . ?
B6 B1 B5 B10 39.48(10) . . . . ?
B4 B1 B5 B10 -99.53(12) . . . . ?
C2 B1 B5 B4 98.64(11) . . . . ?
B3 B1 B5 B4 36.20(10) . . . . ?
B6 B1 B5 B4 139.01(11) . . . . ?
B3 B4 B5 C9 93.34(12) . . . . ?
B8 B4 B5 C9 30.47(10) . . . . ?
B1 B4 B5 C9 130.67(11) . . . . ?
C9 B4 B5 B6 -93.44(12) . . . . ?
B3 B4 B5 B6 -0.10(15) . . . . ?
B8 B4 B5 B6 -62.97(14) . . . . ?
B1 B4 B5 B6 37.22(11) . . . . ?
C9 B4 B5 B1 -130.67(11) . . . . ?
B3 B4 B5 B1 -37.32(11) . . . . ?
B8 B4 B5 B1 -100.19(12) . . . . ?
C9 B4 B5 B10 -30.19(10) . . . . ?
B3 B4 B5 B10 63.15(14) . . . . ?
B8 B4 B5 B10 0.28(14) . . . . ?
B1 B4 B5 B10 100.48(12) . . . . ?
C9 B5 B6 C2 -57.70(13) . . . . ?
B1 B5 B6 C2 39.93(10) . . . . ?
B10 B5 B6 C2 -95.48(12) . . . . ?
B4 B5 B6 C2 3.07(15) . . . . ?
C9 B5 B6 B10 37.78(10) . . . . ?
B1 B5 B6 B10 135.41(11) . . . . ?
B4 B5 B6 B10 98.55(12) . . . . ?
C9 B5 B6 B1 -97.63(11) . . . . ?
B10 B5 B6 B1 -135.41(11) . . . . ?
B4 B5 B6 B1 -36.86(10) . . . . ?
C9 B5 B6 B11 2.81(14) . . . . ?
B1 B5 B6 B11 100.44(12) . . . . ?
B10 B5 B6 B11 -34.97(11) . . . . ?
B4 B5 B6 B11 63.58(15) . . . . ?
B7 C2 B6 B5 64.58(15) . . . . ?
B11 C2 B6 B5 104.97(12) . . . . ?
B1 C2 B6 B5 -40.99(10) . . . . ?
B3 C2 B6 B5 -5.12(15) . . . . ?
B7 C2 B6 B10 1.55(15) . . . . ?
B11 C2 B6 B10 41.94(10) . . . . ?
B1 C2 B6 B10 -104.02(11) . . . . ?
B3 C2 B6 B10 -68.16(13) . . . . ?
B7 C2 B6 B1 105.57(13) . . . . ?
B11 C2 B6 B1 145.96(12) . . . . ?
B3 C2 B6 B1 35.86(11) . . . . ?
B7 C2 B6 B11 -40.39(12) . . . . ?
B1 C2 B6 B11 -145.96(12) . . . . ?
B3 C2 B6 B11 -110.09(12) . . . . ?
C2 B1 B6 B5 133.37(11) . . . . ?
B3 B1 B6 B5 98.89(13) . . . . ?
B4 B1 B6 B5 36.91(10) . . . . ?
B3 B1 B6 C2 -34.49(11) . . . . ?
B5 B1 B6 C2 -133.37(11) . . . . ?
B4 B1 B6 C2 -96.46(11) . . . . ?
C2 B1 B6 B10 93.06(12) . . . . ?
B3 B1 B6 B10 58.57(15) . . . . ?
B5 B1 B6 B10 -40.31(11) . . . . ?
B4 B1 B6 B10 -3.40(15) . . . . ?
C2 B1 B6 B11 29.92(10) . . . . ?
B3 B1 B6 B11 -4.56(16) . . . . ?
B5 B1 B6 B11 -103.45(12) . . . . ?
B4 B1 B6 B11 -66.54(14) . . . . ?
B11 C2 B7 B8 -99.23(12) . . . . ?
B1 C2 B7 B8 9.42(15) . . . . ?
B6 C2 B7 B8 -60.49(15) . . . . ?
B3 C2 B7 B8 41.75(10) . . . . ?
B11 C2 B7 B3 -140.97(12) . . . . ?
B1 C2 B7 B3 -32.33(12) . . . . ?
B6 C2 B7 B3 -102.23(13) . . . . ?
B1 C2 B7 B11 108.64(13) . . . . ?
B6 C2 B7 B11 38.74(11) . . . . ?
B3 C2 B7 B11 140.97(12) . . . . ?
B4 B3 B7 C2 95.21(12) . . . . ?
B8 B3 B7 C2 130.65(11) . . . . ?
B1 B3 B7 C2 29.72(11) . . . . ?
B4 B3 B7 B8 -35.44(11) . . . . ?
C2 B3 B7 B8 -130.65(11) . . . . ?
B1 B3 B7 B8 -100.93(13) . . . . ?
B4 B3 B7 B11 62.08(14) . . . . ?
C2 B3 B7 B11 -33.13(10) . . . . ?
B8 B3 B7 B11 97.53(12) . . . . ?
B1 B3 B7 B11 -3.41(15) . . . . ?
B4 B3 B8 C9 40.68(10) . . . . ?
C2 B3 B8 C9 -60.30(12) . . . . ?
B1 B3 B8 C9 0.37(14) . . . . ?
B7 B3 B8 C9 -101.34(12) . . . . ?
B4 B3 B8 B7 142.02(12) . . . . ?
C2 B3 B8 B7 41.04(10) . . . . ?
B1 B3 B8 B7 101.71(12) . . . . ?
C2 B3 B8 B4 -100.98(11) . . . . ?
B1 B3 B8 B4 -40.31(11) . . . . ?
B7 B3 B8 B4 -142.02(12) . . . . ?
C2 B7 B8 C9 55.42(14) . . . . ?
B3 B7 B8 C9 97.63(12) . . . . ?
B11 B7 B8 C9 -2.78(14) . . . . ?
C2 B7 B8 B3 -42.22(10) . . . . ?
B11 B7 B8 B3 -100.41(11) . . . . ?
C2 B7 B8 B4 -8.21(15) . . . . ?
B3 B7 B8 B4 34.00(11) . . . . ?
B11 B7 B8 B4 -66.41(14) . . . . ?
B3 B4 B8 C9 -133.31(11) . . . . ?
B1 B4 B8 C9 -93.73(12) . . . . ?
B5 B4 B8 C9 -31.44(10) . . . . ?
C9 B4 B8 B3 133.31(11) . . . . ?
B1 B4 B8 B3 39.58(11) . . . . ?
B5 B4 B8 B3 101.87(12) . . . . ?
C9 B4 B8 B7 98.38(12) . . . . ?
B3 B4 B8 B7 -34.93(11) . . . . ?
B1 B4 B8 B7 4.65(15) . . . . ?
B5 B4 B8 B7 66.94(14) . . . . ?
B3 B8 C9 B10 68.16(14) . . . . ?
B7 B8 C9 B10 4.50(16) . . . . ?
B4 B8 C9 B10 108.14(13) . . . . ?
B3 B8 C9 B5 -4.26(15) . . . . ?
B7 B8 C9 B5 -67.92(14) . . . . ?
B4 B8 C9 B5 35.72(11) . . . . ?
B3 B8 C9 B4 -39.98(10) . . . . ?
B7 B8 C9 B4 -103.64(12) . . . . ?
B6 B5 C9 B10 -39.77(11) . . . . ?
B1 B5 C9 B10 -102.18(12) . . . . ?
B4 B5 C9 B10 -144.44(12) . . . . ?
B6 B5 C9 B8 68.61(14) . . . . ?
B1 B5 C9 B8 6.20(15) . . . . ?
B10 B5 C9 B8 108.38(13) . . . . ?
B4 B5 C9 B8 -36.06(11) . . . . ?
B6 B5 C9 B4 104.67(12) . . . . ?
B1 B5 C9 B4 42.26(10) . . . . ?
B10 B5 C9 B4 144.44(12) . . . . ?
B3 B4 C9 B10 -68.35(14) . . . . ?
B8 B4 C9 B10 -108.37(13) . . . . ?
B1 B4 C9 B10 -6.27(15) . . . . ?
B5 B4 C9 B10 35.69(12) . . . . ?
B3 B4 C9 B8 40.02(10) . . . . ?
B1 B4 C9 B8 102.10(11) . . . . ?
B5 B4 C9 B8 144.06(11) . . . . ?
B3 B4 C9 B5 -104.04(11) . . . . ?
B8 B4 C9 B5 -144.06(11) . . . . ?
B1 B4 C9 B5 -41.96(10) . . . . ?
B8 C9 B10 B6 -68.28(15) . . . . ?
B5 C9 B10 B6 39.67(10) . . . . ?
B4 C9 B10 B6 4.29(16) . . . . ?
B8 C9 B10 B11 -4.12(16) . . . . ?
B5 C9 B10 B11 103.84(12) . . . . ?
B4 C9 B10 B11 68.45(15) . . . . ?
B8 C9 B10 B5 -107.95(13) . . . . ?
B4 C9 B10 B5 -35.38(12) . . . . ?
B5 B6 B10 C9 -40.38(10) . . . . ?
C2 B6 B10 C9 60.22(13) . . . . ?
B1 B6 B10 C9 -0.30(15) . . . . ?
B11 B6 B10 C9 101.10(12) . . . . ?
B5 B6 B10 B11 -141.48(12) . . . . ?
C2 B6 B10 B11 -40.88(10) . . . . ?
B1 B6 B10 B11 -101.40(12) . . . . ?
C2 B6 B10 B5 100.60(11) . . . . ?
B1 B6 B10 B5 40.08(11) . . . . ?
B11 B6 B10 B5 141.48(12) . . . . ?
B6 B5 B10 C9 133.85(12) . . . . ?
B1 B5 B10 C9 94.01(12) . . . . ?
B4 B5 B10 C9 31.16(11) . . . . ?
C9 B5 B10 B6 -133.85(12) . . . . ?
B1 B5 B10 B6 -39.84(11) . . . . ?
B4 B5 B10 B6 -102.68(12) . . . . ?
C9 B5 B10 B11 -98.24(13) . . . . ?
B6 B5 B10 B11 35.61(11) . . . . ?
B1 B5 B10 B11 -4.23(15) . . . . ?
B4 B5 B10 B11 -67.08(14) . . . . ?
B7 C2 B11 B10 99.89(11) . . . . ?
B1 C2 B11 B10 -8.58(15) . . . . ?
B6 C2 B11 B10 -41.69(10) . . . . ?
B3 C2 B11 B10 61.01(14) . . . . ?
B7 C2 B11 B6 141.59(11) . . . . ?
B1 C2 B11 B6 33.11(11) . . . . ?
B3 C2 B11 B6 102.70(12) . . . . ?
B1 C2 B11 B7 -108.47(12) . . . . ?
B6 C2 B11 B7 -141.59(11) . . . . ?
B3 C2 B11 B7 -38.88(11) . . . . ?
C9 B10 B11 C2 -56.26(14) . . . . ?
B6 B10 B11 C2 41.99(10) . . . . ?
B5 B10 B11 C2 7.47(14) . . . . ?
C9 B10 B11 B6 -98.24(12) . . . . ?
B5 B10 B11 B6 -34.52(11) . . . . ?
C9 B10 B11 B7 1.89(14) . . . . ?
B6 B10 B11 B7 100.13(11) . . . . ?
B5 B10 B11 B7 65.61(14) . . . . ?
B5 B6 B11 C2 -95.07(12) . . . . ?
B10 B6 B11 C2 -130.68(11) . . . . ?
B1 B6 B11 C2 -30.26(11) . . . . ?
B5 B6 B11 B10 35.61(11) . . . . ?
C2 B6 B11 B10 130.68(11) . . . . ?
B1 B6 B11 B10 100.41(12) . . . . ?
B5 B6 B11 B7 -62.47(14) . . . . ?
C2 B6 B11 B7 32.60(10) . . . . ?
B10 B6 B11 B7 -98.08(12) . . . . ?
B1 B6 B11 B7 2.34(15) . . . . ?
B8 B7 B11 C2 95.79(11) . . . . ?
B3 B7 B11 C2 34.51(10) . . . . ?
C2 B7 B11 B10 -95.24(12) . . . . ?
B8 B7 B11 B10 0.55(14) . . . . ?
B3 B7 B11 B10 -60.73(14) . . . . ?
C2 B7 B11 B6 -33.86(10) . . . . ?
B8 B7 B11 B6 61.93(13) . . . . ?
B3 B7 B11 B6 0.65(14) . . . . ?
C21 C12 C13 C14 -0.3(2) . . . . ?
N26 C12 C13 C14 179.06(12) . . . . ?
C12 C13 C14 C15 -0.3(2) . . . . ?
C13 C14 C15 C16 0.4(2) . . . . ?
C14 C15 C16 C17 -179.73(13) . . . . ?
C14 C15 C16 C21 -0.1(2) . . . . ?
C15 C16 C17 C18 178.69(13) . . . . ?
C21 C16 C17 C18 -1.0(2) . . . . ?
C16 C17 C18 C19 2.1(2) . . . . ?
C17 C18 C19 C20 -0.9(2) . . . . ?
C18 C19 C20 C21 -1.5(2) . . . . ?
C18 C19 C20 N27 177.37(12) . . . . ?
C13 C12 C21 C20 -178.74(12) . . . . ?
N26 C12 C21 C20 1.85(19) . . . . ?
C13 C12 C21 C16 0.69(19) . . . . ?
N26 C12 C21 C16 -178.72(10) . . . . ?
C19 C20 C21 C12 -177.98(13) . . . . ?
N27 C20 C21 C12 3.07(19) . . . . ?
C19 C20 C21 C16 2.58(19) . . . . ?
N27 C20 C21 C16 -176.36(11) . . . . ?
C15 C16 C21 C12 -0.50(18) . . . . ?
C17 C16 C21 C12 179.18(12) . . . . ?
C15 C16 C21 C20 178.99(11) . . . . ?
C17 C16 C21 C20 -1.33(18) . . . . ?
C13 C12 N26 C24 57.99(16) . . . . ?
C21 C12 N26 C24 -122.59(13) . . . . ?
C13 C12 N26 C25 -68.66(16) . . . . ?
C21 C12 N26 C25 110.76(13) . . . . ?
C19 C20 N27 C22 -64.97(16) . . . . ?
C21 C20 N27 C22 113.97(13) . . . . ?
C19 C20 N27 C23 60.81(17) . . . . ?
C21 C20 N27 C23 -120.25(13) . . . . ?
